data_4304768
loop_
_publ_author_name
'Krzysztof Drabent'
'Zbigniew Ciunik'
'Andrzej Ozarowski'

_publ_contact_author_address
;
Faculty of Chemistry,
University of Wroclaw,
14. F. Joliot-Curie str.,
 50-383 Wroclaw,
Poland
;
_publ_contact_author_email drab@wchuwr.pl
_publ_contact_author_name 'Dr. Krzysztof Drabent'
_publ_contact_author_phone 48-71-3757351
_publ_section_title
;
X-ray Crystal Structures, Electron Paramagnetic Resonance, and Magnetic
Studies on Strongly Antiferromagnetically Coupled Mixed
\m-Hydroxide-\m-N1,N2-Triazole-Bridged One Dimensional Linear Chain
Copper(II) Complexes
;
_journal_name_full 'Inorganic Chemistry'
_journal_page_first 3358
_journal_page_last 3365
_journal_paper_doi 10.1021/ic7023428
_journal_volume 47
_journal_year 2008
_chemical_formula_sum 'C9 H12 Br Cu N5 O6'
_chemical_formula_weight 429.69
_chemical_name_systematic
; 
 ? 
;
_space_group_IT_number 2
_symmetry_cell_setting triclinic
_symmetry_space_group_name_Hall '-P 1'
_symmetry_space_group_name_H-M 'P -1'
_atom_sites_solution_hydrogens geom
_atom_sites_solution_primary direct
_atom_sites_solution_secondary difmap
_audit_creation_method SHELXL-97
_cell_angle_alpha 85.12(3)
_cell_angle_beta 87.33(3)
_cell_angle_gamma 64.32(3)
_cell_formula_units_Z 2
_cell_length_a 6.813(2)
_cell_length_b 7.163(2)
_cell_length_c 16.039(3)
_cell_measurement_reflns_used 2600
_cell_measurement_temperature 100(2)
_cell_measurement_theta_max 26.99
_cell_measurement_theta_min 3.32
_cell_volume 702.8(4)
_computing_cell_refinement 'CrysAlis RED (Oxford Diffraction,Poland Sp. z o.o)'
_computing_data_collection 'CrysAlis CCD (Oxford Diffraction,Poland Sp. z o.o)'
_computing_data_reduction 'CrysAlis RED (Oxford Diffraction,Poland Sp. z o.o)'
_computing_molecular_graphics 'SHELXTL-NT V5.1, Bruker AXS 1999'
_computing_publication_material 'SHELXL-97 (Sheldrick, 1997)'
_computing_structure_refinement 'SHELXL-97 (Sheldrick, 1997)'
_computing_structure_solution 'SHELXS-97 (Sheldrick, 1990)'
_diffrn_ambient_temperature 100(2)
_diffrn_measured_fraction_theta_full 0.961
_diffrn_measured_fraction_theta_max 0.961
_diffrn_measurement_device_type 'Kuma KM4CCD'
_diffrn_measurement_method '\w scan'
_diffrn_radiation_monochromator graphite
_diffrn_radiation_source 'fine-focus sealed tube'
_diffrn_radiation_type MoK\a
_diffrn_radiation_wavelength 0.71073
_diffrn_reflns_av_R_equivalents 0.0651
_diffrn_reflns_av_sigmaI/netI 0.0900
_diffrn_reflns_limit_h_max 8
_diffrn_reflns_limit_h_min -6
_diffrn_reflns_limit_k_max 9
_diffrn_reflns_limit_k_min -8
_diffrn_reflns_limit_l_max 20
_diffrn_reflns_limit_l_min -19
_diffrn_reflns_number 4834
_diffrn_reflns_theta_full 26.99
_diffrn_reflns_theta_max 26.99
_diffrn_reflns_theta_min 3.32
_diffrn_standards_number 0
_exptl_absorpt_coefficient_mu 4.435
_exptl_absorpt_correction_T_max 0.5756
_exptl_absorpt_correction_T_min 0.4862
_exptl_absorpt_correction_type analytical
_exptl_absorpt_process_details '(Instruction, Oxford Diffraction,Poland Sp. z o.o)'
_exptl_crystal_colour 'dark blue'
_exptl_crystal_density_diffrn 2.030
_exptl_crystal_density_method 'not measured'
_exptl_crystal_description block
_exptl_crystal_F_000 426
_exptl_crystal_size_max 0.19
_exptl_crystal_size_mid 0.17
_exptl_crystal_size_min 0.14
_refine_diff_density_max 1.079
_refine_diff_density_min -0.930
_refine_diff_density_rms 0.200
_refine_ls_extinction_method none
_refine_ls_goodness_of_fit_ref 1.138
_refine_ls_hydrogen_treatment constr
_refine_ls_matrix_type full
_refine_ls_number_parameters 202
_refine_ls_number_reflns 2963
_refine_ls_number_restraints 0
_refine_ls_restrained_S_all 1.138
_refine_ls_R_factor_all 0.1197
_refine_ls_R_factor_gt 0.0801
_refine_ls_shift/su_max 0.000
_refine_ls_shift/su_mean 0.000
_refine_ls_structure_factor_coef Fsqd
_refine_ls_weighting_details 'calc w=1/[\s^2^(Fo^2^)+(0.0197P)^2^+14.6758P] where P=(Fo^2^+2Fc^2^)/3'
_refine_ls_weighting_scheme calc
_refine_ls_wR_factor_gt 0.1600
_refine_ls_wR_factor_ref 0.1732
_reflns_number_gt 2104
_reflns_number_total 2963
_reflns_threshold_expression >2sigma(I)
_cod_data_source_file ic7023428-file003_4.cif
_cod_data_source_block 4
_cod_depositor_comments
;
The following automatic conversions were performed:
'_symmetry_cell_setting' value 'Triclinic' changed to 'triclinic'
according to '/home/saulius/struct/CIF-dictionaries/cif_core.dic'
dictionary named 'cif_core.dic' version 2.4.1 from 2010-06-29.

Automatic conversion script
Id: cif_fix_enum 1527 2010-12-29 10:47:43Z saulius 
;
_cod_original_cell_volume 702.8(2)
_cod_database_code 4304768

loop_
_symmetry_equiv_pos_as_xyz
'x, y, z'
'-x, -y, -z'

loop_
_atom_site_label
_atom_site_type_symbol
_atom_site_fract_x
_atom_site_fract_y
_atom_site_fract_z
_atom_site_U_iso_or_equiv
_atom_site_adp_type
_atom_site_occupancy
_atom_site_symmetry_multiplicity
_atom_site_calc_flag
_atom_site_refinement_flags
_atom_site_disorder_assembly
_atom_site_disorder_group
Cu1 Cu 0.5000 0.5000 0.0000 0.0130(4) Uani 1 2 d S . .
Cu2 Cu 0.0000 0.5000 0.0000 0.0105(4) Uani 1 2 d S . .
Br1 Br 0.45033(17) 0.21750(17) 0.74362(6) 0.0212(3) Uani 1 1 d . . .
O1 O 0.2197(10) 0.5792(10) -0.0495(4) 0.0133(13) Uani 1 1 d . . .
O1W O 0.3695(11) 0.8403(11) 0.0652(4) 0.0196(15) Uani 1 1 d . . .
O2W O -0.2240(11) 0.8407(10) 0.0550(4) 0.0182(15) Uani 1 1 d . . .
O1N O 1.0353(11) -0.0136(11) 0.8467(4) 0.0196(15) Uani 1 1 d . . .
O2N O 1.0819(11) -0.1081(11) 0.7199(4) 0.0210(16) Uani 1 1 d . . .
O3N O 0.9403(11) 0.2194(11) 0.7425(4) 0.0207(16) Uani 1 1 d . . .
N1 N 0.3840(12) 0.3995(12) 0.1038(5) 0.0133(16) Uani 1 1 d . . .
N2 N 0.1763(12) 0.4110(12) 0.1060(5) 0.0112(15) Uani 1 1 d . . .
N3 N 0.2945(12) 0.3432(12) 0.2317(5) 0.0124(16) Uani 1 1 d . . .
N4 N 0.2779(14) 0.3207(14) 0.3201(5) 0.0197(18) Uani 1 1 d . . .
N5 N 1.0186(12) 0.0343(13) 0.7679(5) 0.0147(17) Uani 1 1 d . . .
C1 C 0.4476(14) 0.2848(15) 0.3609(6) 0.0130(19) Uani 1 1 d . . .
H1 H 0.5777 0.2690 0.3316 0.016 Uiso 1 1 calc R . .
C2 C 0.4443(16) 0.2677(14) 0.4523(6) 0.0151(19) Uani 1 1 d . . .
C3 C 0.6356(15) 0.2222(16) 0.4939(6) 0.016(2) Uani 1 1 d . . .
H3 H 0.7651 0.1993 0.4627 0.019 Uiso 1 1 calc R . .
C4 C 0.6390(15) 0.2098(15) 0.5816(6) 0.0145(19) Uani 1 1 d . . .
H4 H 0.7678 0.1841 0.6104 0.017 Uiso 1 1 calc R . .
C5 C 0.4486(16) 0.2362(16) 0.6250(6) 0.017(2) Uani 1 1 d . . .
C6 C 0.2566(16) 0.2794(16) 0.5836(6) 0.018(2) Uani 1 1 d . . .
H6 H 0.1269 0.2997 0.6142 0.021 Uiso 1 1 calc R . .
C7 C 0.2590(15) 0.2919(15) 0.4987(6) 0.016(2) Uani 1 1 d . . .
H7 H 0.1296 0.3181 0.4702 0.019 Uiso 1 1 calc R . .
C8 C 0.4534(15) 0.3608(15) 0.1813(5) 0.0133(19) Uani 1 1 d . . .
H8 H 0.5903 0.3474 0.1991 0.016 Uiso 1 1 calc R . .
C9 C 0.1282(15) 0.3770(14) 0.1831(6) 0.0139(19) Uani 1 1 d . . .
H9 H -0.0057 0.3763 0.2019 0.017 Uiso 1 1 calc R . .
H10 H 0.1928 0.6350 -0.0805 0.040 Uiso 1 1 d . . .

loop_
_atom_site_aniso_label
_atom_site_aniso_U_11
_atom_site_aniso_U_22
_atom_site_aniso_U_33
_atom_site_aniso_U_23
_atom_site_aniso_U_13
_atom_site_aniso_U_12
Cu1 0.0106(8) 0.0179(9) 0.0126(8) 0.0021(7) -0.0015(6) -0.0084(7)
Cu2 0.0082(8) 0.0151(9) 0.0104(8) 0.0016(6) -0.0021(6) -0.0073(7)
Br1 0.0262(6) 0.0269(6) 0.0107(5) -0.0010(4) -0.0014(4) -0.0118(5)
O1 0.010(3) 0.018(4) 0.013(3) 0.004(3) -0.003(2) -0.008(3)
O1W 0.017(3) 0.017(4) 0.022(4) 0.000(3) 0.004(3) -0.006(3)
O2W 0.018(3) 0.008(3) 0.024(4) -0.001(3) -0.004(3) -0.002(3)
O1N 0.023(4) 0.022(4) 0.016(3) 0.002(3) -0.002(3) -0.012(3)
O2N 0.014(3) 0.027(4) 0.024(4) -0.013(3) 0.004(3) -0.010(3)
O3N 0.023(4) 0.017(4) 0.018(4) -0.001(3) -0.003(3) -0.005(3)
N1 0.009(4) 0.015(4) 0.016(4) 0.001(3) 0.000(3) -0.005(3)
N2 0.009(3) 0.017(4) 0.014(4) -0.002(3) -0.003(3) -0.010(3)
N3 0.014(4) 0.006(4) 0.014(4) -0.003(3) -0.001(3) -0.002(3)
N4 0.024(4) 0.028(5) 0.011(4) 0.001(3) 0.000(3) -0.015(4)
N5 0.005(4) 0.024(5) 0.017(4) 0.002(3) 0.002(3) -0.009(3)
C1 0.008(4) 0.015(5) 0.015(5) -0.001(4) 0.001(3) -0.005(4)
C2 0.020(5) 0.008(5) 0.015(5) -0.002(4) -0.005(4) -0.004(4)
C3 0.012(4) 0.025(6) 0.016(5) 0.000(4) 0.002(4) -0.013(4)
C4 0.012(4) 0.015(5) 0.016(5) -0.002(4) -0.005(4) -0.005(4)
C5 0.027(5) 0.020(5) 0.007(4) 0.009(4) -0.005(4) -0.013(4)
C6 0.019(5) 0.022(6) 0.013(5) -0.003(4) 0.003(4) -0.010(4)
C7 0.017(5) 0.018(5) 0.010(4) -0.008(4) -0.003(4) -0.005(4)
C8 0.014(4) 0.019(5) 0.007(4) 0.005(4) 0.003(3) -0.009(4)
C9 0.013(4) 0.011(5) 0.020(5) 0.002(4) -0.005(4) -0.007(4)

loop_
_atom_type_symbol
_atom_type_description
_atom_type_scat_dispersion_real
_atom_type_scat_dispersion_imag
_atom_type_scat_source
C C 0.0033 0.0016 'International Tables Vol C Tables 4.2.6.8 and 6.1.1.4'
H H 0.0000 0.0000 'International Tables Vol C Tables 4.2.6.8 and 6.1.1.4'
N N 0.0061 0.0033 'International Tables Vol C Tables 4.2.6.8 and 6.1.1.4'
O O 0.0106 0.0060 'International Tables Vol C Tables 4.2.6.8 and 6.1.1.4'
Br Br -0.2901 2.4595 'International Tables Vol C Tables 4.2.6.8 and 6.1.1.4'
Cu Cu 0.3201 1.2651 'International Tables Vol C Tables 4.2.6.8 and 6.1.1.4'

loop_
_geom_angle_atom_site_label_1
_geom_angle_atom_site_label_2
_geom_angle_atom_site_label_3
_geom_angle
_geom_angle_site_symmetry_1
_geom_angle_site_symmetry_3
_geom_angle_publ_flag
O1 Cu1 O1 180.0 . 2_665 ?
O1 Cu1 N1 92.8(3) . 2_665 ?
O1 Cu1 N1 87.2(3) 2_665 2_665 ?
O1 Cu1 N1 87.2(3) . . ?
O1 Cu1 N1 92.8(3) 2_665 . ?
N1 Cu1 N1 179.999(1) 2_665 . ?
O1 Cu2 O1 180.0 . 2_565 ?
O1 Cu2 N2 92.4(3) . 2_565 ?
O1 Cu2 N2 87.6(3) 2_565 2_565 ?
O1 Cu2 N2 87.6(3) . . ?
O1 Cu2 N2 92.4(3) 2_565 . ?
N2 Cu2 N2 179.999(1) 2_565 . ?
Cu1 O1 Cu2 123.6(3) . . ?
C8 N1 N2 107.1(7) . . ?
C8 N1 Cu1 130.3(6) . . ?
N2 N1 Cu1 120.8(6) . . ?
C9 N2 N1 108.0(7) . . ?
C9 N2 Cu2 132.5(6) . . ?
N1 N2 Cu2 119.2(6) . . ?
C9 N3 C8 107.2(8) . . ?
C9 N3 N4 121.4(8) . . ?
C8 N3 N4 131.0(8) . . ?
C1 N4 N3 116.4(8) . . ?
O3N N5 O2N 122.6(8) . . ?
O3N N5 O1N 119.0(8) . . ?
O2N N5 O1N 118.4(8) . . ?
N4 C1 C2 120.6(8) . . ?
C7 C2 C3 119.1(8) . . ?
C7 C2 C1 122.5(8) . . ?
C3 C2 C1 118.4(9) . . ?
C2 C3 C4 120.4(9) . . ?
C5 C4 C3 118.1(8) . . ?
C4 C5 C6 121.7(8) . . ?
C4 C5 Br1 118.8(7) . . ?
C6 C5 Br1 119.5(7) . . ?
C7 C6 C5 118.5(9) . . ?
C6 C7 C2 122.1(9) . . ?
N1 C8 N3 108.0(8) . . ?
N2 C9 N3 109.7(8) . . ?

loop_
_geom_bond_atom_site_label_1
_geom_bond_atom_site_label_2
_geom_bond_distance
_geom_bond_site_symmetry_2
_geom_bond_publ_flag
Cu1 O1 1.930(6) . ?
Cu1 O1 1.930(6) 2_665 ?
Cu1 N1 2.020(8) 2_665 ?
Cu1 N1 2.020(8) . ?
Cu2 O1 1.934(6) . ?
Cu2 O1 1.934(6) 2_565 ?
Cu2 N2 2.020(7) 2_565 ?
Cu2 N2 2.020(7) . ?
Br1 C5 1.896(9) . ?
O1N N5 1.278(10) . ?
O2N N5 1.242(10) . ?
O3N N5 1.235(11) . ?
N1 C8 1.315(11) . ?
N1 N2 1.380(10) . ?
N2 C9 1.294(12) . ?
N3 C9 1.329(11) . ?
N3 C8 1.364(11) . ?
N3 N4 1.418(11) . ?
N4 C1 1.270(12) . ?
C1 C2 1.462(13) . ?
C2 C7 1.387(13) . ?
C2 C3 1.387(13) . ?
C3 C4 1.402(13) . ?
C4 C5 1.389(13) . ?
C5 C6 1.394(13) . ?
C6 C7 1.357(13) . ?

loop_
_geom_torsion_atom_site_label_1
_geom_torsion_atom_site_label_2
_geom_torsion_atom_site_label_3
_geom_torsion_atom_site_label_4
_geom_torsion
_geom_torsion_site_symmetry_1
_geom_torsion_site_symmetry_2
_geom_torsion_site_symmetry_3
_geom_torsion_site_symmetry_4
_geom_torsion_publ_flag
O1 Cu1 O1 Cu2 -67(7) 2_665 . . . ?
N1 Cu1 O1 Cu2 169.5(4) 2_665 . . . ?
N1 Cu1 O1 Cu2 -10.5(4) . . . . ?
O1 Cu2 O1 Cu1 73(4) 2_565 . . . ?
N2 Cu2 O1 Cu1 -167.1(4) 2_565 . . . ?
N2 Cu2 O1 Cu1 12.9(4) . . . . ?
O1 Cu1 N1 C8 -161.4(9) . . . . ?
O1 Cu1 N1 C8 18.6(9) 2_665 . . . ?
N1 Cu1 N1 C8 -48(14) 2_665 . . . ?
O1 Cu1 N1 N2 1.7(7) . . . . ?
O1 Cu1 N1 N2 -178.3(7) 2_665 . . . ?
N1 Cu1 N1 N2 115(14) 2_665 . . . ?
C8 N1 N2 C9 -0.8(10) . . . . ?
Cu1 N1 N2 C9 -167.3(6) . . . . ?
C8 N1 N2 Cu2 173.3(6) . . . . ?
Cu1 N1 N2 Cu2 6.8(9) . . . . ?
O1 Cu2 N2 C9 161.4(9) . . . . ?
O1 Cu2 N2 C9 -18.6(9) 2_565 . . . ?
N2 Cu2 N2 C9 77(11) 2_565 . . . ?
O1 Cu2 N2 N1 -10.9(7) . . . . ?
O1 Cu2 N2 N1 169.1(7) 2_565 . . . ?
N2 Cu2 N2 N1 -96(10) 2_565 . . . ?
C9 N3 N4 C1 178.7(9) . . . . ?
C8 N3 N4 C1 -10.0(15) . . . . ?
N3 N4 C1 C2 177.4(8) . . . . ?
N4 C1 C2 C7 -0.9(15) . . . . ?
N4 C1 C2 C3 178.1(9) . . . . ?
C7 C2 C3 C4 -2.8(14) . . . . ?
C1 C2 C3 C4 178.3(9) . . . . ?
C2 C3 C4 C5 2.5(15) . . . . ?
C3 C4 C5 C6 -1.7(15) . . . . ?
C3 C4 C5 Br1 179.4(7) . . . . ?
C4 C5 C6 C7 1.2(15) . . . . ?
Br1 C5 C6 C7 -179.9(8) . . . . ?
C5 C6 C7 C2 -1.5(15) . . . . ?
C3 C2 C7 C6 2.3(15) . . . . ?
C1 C2 C7 C6 -178.8(9) . . . . ?
N2 N1 C8 N3 1.4(10) . . . . ?
Cu1 N1 C8 N3 166.2(6) . . . . ?
C9 N3 C8 N1 -1.4(10) . . . . ?
N4 N3 C8 N1 -173.7(9) . . . . ?
N1 N2 C9 N3 -0.1(10) . . . . ?
Cu2 N2 C9 N3 -173.1(6) . . . . ?
C8 N3 C9 N2 0.9(11) . . . . ?
N4 N3 C9 N2 174.1(8) . . . . ?
